data_7039027
loop_
_publ_author_name
'Wr\'obel, Zbigniew'
'Justyniak, Iwona'
'Dranka, Izabela'
'Lewi\'nski, Janusz'

_publ_section_title
;
 Structural diversity of alkylzinc complexes with pyrrole-based
 N,O-ligands: from molecular complexes to coordination polymers.
;
_journal_issue 17
_journal_name_full 'Dalton transactions (Cambridge, England : 2003)'
_journal_page_first 7240
_journal_page_last 7243
_journal_paper_doi 10.1039/c6dt00674d
_journal_volume 45
_journal_year 2016
_chemical_formula_sum 'C54 H78 N6 O6 Zn6'
_chemical_formula_weight 1299.44
_space_group_crystal_system triclinic
_space_group_IT_number 2
_space_group_name_Hall '-P 1'
_space_group_name_H-M_alt 'P -1'
_symmetry_space_group_name_Hall '-P 1'
_symmetry_space_group_name_H-M 'P -1'
_atom_sites_solution_hydrogens geom
_audit_creation_method SHELXL-2014/6
_audit_update_record
;
2016-03-29 deposited with the CCDC.
2016-04-14 downloaded from the CCDC.
;
_cell_angle_alpha 64.145(2)
_cell_angle_beta 68.888(2)
_cell_angle_gamma 86.131(3)
_cell_formula_units_Z 1
_cell_length_a 11.3230(3)
_cell_length_b 12.2960(6)
_cell_length_c 12.9120(5)
_cell_measurement_reflns_used 33461
_cell_measurement_temperature 100(2)
_cell_measurement_theta_max 27.485
_cell_measurement_theta_min 0.998
_cell_volume 1500.55(11)
_computing_cell_refinement 'Denzo & Scalepak (Otwinowski, Minor, 1997)'
_computing_data_collection 'Collect (Nonius B.V. 1998)'
_computing_data_reduction 'Denzo & Scalepak (Otwinowski, Minor, 1997)'
_computing_molecular_graphics 'Diamond Version 3.i'
_computing_publication_material 'WinGX - Version 2014.1'
_computing_structure_refinement 'SHELXL-2014/6 (Sheldrick, 2014)'
_computing_structure_solution 'SHELXS-97 (Sheldrick, 1990)'
_diffrn_ambient_temperature 100(2)
_diffrn_measured_fraction_theta_full 0.996
_diffrn_measured_fraction_theta_max 0.993
_diffrn_measurement_device_type 'Nonius Kappa-CCD'
_diffrn_measurement_method 'area detector \w scans'
_diffrn_radiation_type MoK\a
_diffrn_radiation_wavelength 0.71073
_diffrn_reflns_av_R_equivalents 0.0356
_diffrn_reflns_av_unetI/netI 0.0473
_diffrn_reflns_Laue_measured_fraction_full 0.996
_diffrn_reflns_Laue_measured_fraction_max 0.993
_diffrn_reflns_limit_h_max 13
_diffrn_reflns_limit_h_min -14
_diffrn_reflns_limit_k_max 15
_diffrn_reflns_limit_k_min -15
_diffrn_reflns_limit_l_max 16
_diffrn_reflns_limit_l_min -16
_diffrn_reflns_number 12899
_diffrn_reflns_point_group_measured_fraction_full 0.996
_diffrn_reflns_point_group_measured_fraction_max 0.993
_diffrn_reflns_theta_full 25.242
_diffrn_reflns_theta_max 27.466
_diffrn_reflns_theta_min 2.150
_diffrn_source 'fine-focus sealed tube'
_exptl_absorpt_coefficient_mu 2.409
_exptl_absorpt_correction_T_max 0.749
_exptl_absorpt_correction_T_min 0.505
_exptl_absorpt_correction_type multi-scan
_exptl_absorpt_process_details 'Scalepak (Otwinowski, Minor, 1997)'
_exptl_crystal_colour colorless
_exptl_crystal_density_diffrn 1.438
_exptl_crystal_description block
_exptl_crystal_F_000 672
_exptl_crystal_size_max 0.37
_exptl_crystal_size_mid 0.24
_exptl_crystal_size_min 0.12
_refine_diff_density_max 1.105
_refine_diff_density_min -0.756
_refine_diff_density_rms 0.105
_refine_ls_extinction_method none
_refine_ls_goodness_of_fit_ref 0.997
_refine_ls_hydrogen_treatment constr
_refine_ls_matrix_type full
_refine_ls_number_parameters 334
_refine_ls_number_reflns 6821
_refine_ls_number_restraints 0
_refine_ls_restrained_S_all 0.997
_refine_ls_R_factor_all 0.0518
_refine_ls_R_factor_gt 0.0383
_refine_ls_shift/su_max 0.001
_refine_ls_shift/su_mean 0.000
_refine_ls_structure_factor_coef Fsqd
_refine_ls_weighting_details 'w=1/[\s^2^(Fo^2^)+(0.0640P)^2^] where P=(Fo^2^+2Fc^2^)/3'
_refine_ls_weighting_scheme calc
_refine_ls_wR_factor_gt 0.0954
_refine_ls_wR_factor_ref 0.1002
_reflns_Friedel_coverage 0.000
_reflns_number_gt 5499
_reflns_number_total 6821
_reflns_threshold_expression 'I > 2\s(I)'
_cod_data_source_file c6dt00674d2.cif
_cod_data_source_block shelx_comp4
_cod_depositor_comments 'Adding full bibliography for 7039025--7039027.cif.'
_cod_database_code 7039027
_shelx_space_group_comment
;
The symmetry employed for this shelxl refinement is uniquely defined
by the following loop, which should always be used as a source of
symmetry information in preference to the above space-group names.
They are only intended as comments.
;
_shelxl_version_number 2014/6

loop_
_space_group_symop_operation_xyz
'x, y, z'
'-x, -y, -z'

loop_
_atom_site_label
_atom_site_type_symbol
_atom_site_fract_x
_atom_site_fract_y
_atom_site_fract_z
_atom_site_U_iso_or_equiv
_atom_site_adp_type
_atom_site_occupancy
_atom_site_site_symmetry_order
_atom_site_calc_flag
_atom_site_refinement_flags_posn
_atom_site_refinement_flags_adp
C1 C 0.1132(2) 0.8601(2) 0.1377(2) 0.0177(5) Uani 1 1 d . .
C2 C 0.0395(2) 0.8216(2) 0.0777(2) 0.0219(6) Uani 1 1 d . .
H2A H 0.0965 0.7866 0.0253 0.033 Uiso 1 1 calc R U
H2B H 0.0069 0.8927 0.0271 0.033 Uiso 1 1 calc R U
H2C H -0.0318 0.7608 0.1425 0.033 Uiso 1 1 calc R U
C3 C 0.1684(2) 0.7479(2) 0.2107(2) 0.0225(6) Uani 1 1 d . .
H3A H 0.0987 0.6867 0.2780 0.034 Uiso 1 1 calc R U
H3B H 0.2207 0.7714 0.2453 0.034 Uiso 1 1 calc R U
H3C H 0.2211 0.7140 0.1553 0.034 Uiso 1 1 calc R U
C4 C 0.2245(2) 0.9549(3) 0.0338(2) 0.0233(6) Uani 1 1 d . .
H4A H 0.2707 0.9833 0.0701 0.035 Uiso 1 1 calc R U
H4B H 0.1914 1.0239 -0.0189 0.035 Uiso 1 1 calc R U
H4C H 0.2823 0.9180 -0.0161 0.035 Uiso 1 1 calc R U
C5 C -0.3089(2) 0.6221(2) 0.5498(2) 0.0191(5) Uani 1 1 d . .
C6 C -0.3194(3) 0.4826(2) 0.6065(3) 0.0266(6) Uani 1 1 d . .
H6A H -0.3789 0.4534 0.5824 0.040 Uiso 1 1 calc R U
H6B H -0.3505 0.4489 0.6969 0.040 Uiso 1 1 calc R U
H6C H -0.2354 0.4564 0.5762 0.040 Uiso 1 1 calc R U
C7 C -0.2631(3) 0.6704(3) 0.4092(2) 0.0278(6) Uani 1 1 d . .
H7A H -0.1786 0.6453 0.3786 0.042 Uiso 1 1 calc R U
H7B H -0.2584 0.7593 0.3705 0.042 Uiso 1 1 calc R U
H7C H -0.3230 0.6373 0.3884 0.042 Uiso 1 1 calc R U
C8 C -0.4411(3) 0.6602(3) 0.5981(3) 0.0297(6) Uani 1 1 d . .
H8A H -0.4371 0.7491 0.5598 0.045 Uiso 1 1 calc R U
H8B H -0.4702 0.6290 0.6882 0.045 Uiso 1 1 calc R U
H8C H -0.5008 0.6269 0.5773 0.045 Uiso 1 1 calc R U
C9 C -0.3455(2) 0.6826(2) 0.9934(2) 0.0208(6) Uani 1 1 d . .
C10 C -0.3430(3) 0.7022(3) 1.1009(3) 0.0368(7) Uani 1 1 d . .
H10A H -0.3833 0.6291 1.1785 0.055 Uiso 1 1 calc R U
H10B H -0.3896 0.7716 1.1040 0.055 Uiso 1 1 calc R U
H10C H -0.2546 0.7186 1.0896 0.055 Uiso 1 1 calc R U
C11 C -0.2778(3) 0.5707(3) 0.9938(3) 0.0357(7) Uani 1 1 d . .
H11A H -0.1884 0.5854 0.9807 0.053 Uiso 1 1 calc R U
H11B H -0.2824 0.5546 0.9274 0.053 Uiso 1 1 calc R U
H11C H -0.3191 0.5003 1.0737 0.053 Uiso 1 1 calc R U
C12 C -0.4850(3) 0.6558(3) 1.0131(3) 0.0357(7) Uani 1 1 d . .
H12A H -0.5259 0.5857 1.0934 0.054 Uiso 1 1 calc R U
H12B H -0.4873 0.6376 0.9470 0.054 Uiso 1 1 calc R U
H12C H -0.5305 0.7269 1.0113 0.054 Uiso 1 1 calc R U
C13 C -0.2684(2) 1.0171(2) 0.2606(2) 0.0206(5) Uani 1 1 d . .
H13 H -0.3117 0.9479 0.2702 0.025 Uiso 1 1 calc R U
C14 C -0.3206(2) 1.1288(3) 0.2454(2) 0.0228(6) Uani 1 1 d . .
H14 H -0.4031 1.1470 0.2440 0.027 Uiso 1 1 calc R U
C15 C -0.2285(2) 1.2053(2) 0.2332(2) 0.0218(6) Uani 1 1 d . .
H15 H -0.2344 1.2872 0.2210 0.026 Uiso 1 1 calc R U
C16 C -0.1231(2) 1.1383(2) 0.2422(2) 0.0178(5) Uani 1 1 d . .
C17 C -0.0016(2) 1.1727(2) 0.2281(2) 0.0183(5) Uani 1 1 d . .
H17 H 0.0179 1.2521 0.2163 0.022 Uiso 1 1 calc R U
C18 C -0.0229(2) 0.5329(2) 0.7495(2) 0.0209(5) Uani 1 1 d . .
H18 H -0.0858 0.4716 0.8189 0.025 Uiso 1 1 calc R U
C19 C 0.1073(3) 0.5393(2) 0.7314(2) 0.0229(6) Uani 1 1 d . .
H19 H 0.1466 0.4852 0.7851 0.027 Uiso 1 1 calc R U
C20 C 0.1658(2) 0.6390(2) 0.6213(2) 0.0214(6) Uani 1 1 d . .
H20 H 0.2539 0.6672 0.5837 0.026 Uiso 1 1 calc R U
C21 C 0.0702(2) 0.6919(2) 0.5742(2) 0.0173(5) Uani 1 1 d . .
C22 C 0.0750(2) 0.7906(2) 0.4650(2) 0.0195(5) Uani 1 1 d . .
H22 H 0.1543 0.8381 0.4095 0.023 Uiso 1 1 calc R U
C23 C -0.4124(2) 1.0686(2) 0.7658(2) 0.0219(6) Uani 1 1 d . .
H23 H -0.4353 1.0789 0.8391 0.026 Uiso 1 1 calc R U
C24 C -0.4417(2) 1.1466(2) 0.6616(2) 0.0226(6) Uani 1 1 d . .
H24 H -0.4847 1.2174 0.6516 0.027 Uiso 1 1 calc R U
C25 C -0.3951(2) 1.0991(2) 0.5770(2) 0.0220(6) Uani 1 1 d . .
H25 H -0.4005 1.1305 0.4975 0.026 Uiso 1 1 calc R U
C26 C -0.3378(2) 0.9945(2) 0.6321(2) 0.0175(5) Uani 1 1 d . .
C27 C -0.2817(2) 0.9099(2) 0.5914(2) 0.0201(5) Uani 1 1 d . .
H27 H -0.2723 0.9220 0.5108 0.024 Uiso 1 1 calc R U
O1 O 0.08485(15) 1.09922(16) 0.23054(15) 0.0182(4) Uani 1 1 d . .
O2 O -0.02336(15) 0.81986(16) 0.43611(15) 0.0183(4) Uani 1 1 d . .
O3 O -0.24201(15) 0.81584(16) 0.65897(15) 0.0185(4) Uani 1 1 d . .
Zn1 Zn 0.00075(3) 0.92902(3) 0.24783(3) 0.01696(9) Uani 1 1 d . .
Zn2 Zn -0.18399(3) 0.68328(3) 0.59253(3) 0.01896(9) Uani 1 1 d . .
Zn3 Zn -0.27330(3) 0.83027(3) 0.83347(3) 0.01802(9) Uani 1 1 d . .
N1 N -0.15116(18) 1.02188(19) 0.25977(18) 0.0169(4) Uani 1 1 d . .
N2 N -0.04634(18) 0.62386(19) 0.65692(19) 0.0175(4) Uani 1 1 d . .
N3 N -0.34858(18) 0.97853(19) 0.74874(18) 0.0173(4) Uani 1 1 d . .

loop_
_atom_site_aniso_label
_atom_site_aniso_U_11
_atom_site_aniso_U_22
_atom_site_aniso_U_33
_atom_site_aniso_U_23
_atom_site_aniso_U_13
_atom_site_aniso_U_12
C1 0.0213(12) 0.0212(13) 0.0121(12) -0.0081(10) -0.0067(10) 0.0018(10)
C2 0.0254(13) 0.0256(14) 0.0184(13) -0.0115(11) -0.0097(11) 0.0020(11)
C3 0.0268(14) 0.0245(14) 0.0231(14) -0.0140(12) -0.0132(11) 0.0077(11)
C4 0.0226(13) 0.0302(15) 0.0180(13) -0.0112(12) -0.0076(10) 0.0012(11)
C5 0.0217(13) 0.0216(13) 0.0166(12) -0.0090(11) -0.0095(10) 0.0036(10)
C6 0.0354(15) 0.0219(14) 0.0227(14) -0.0092(12) -0.0117(12) 0.0022(12)
C7 0.0421(17) 0.0239(15) 0.0200(14) -0.0076(12) -0.0163(12) 0.0011(12)
C8 0.0252(14) 0.0337(16) 0.0380(17) -0.0194(14) -0.0165(12) 0.0079(12)
C9 0.0208(13) 0.0236(14) 0.0165(13) -0.0075(11) -0.0065(10) 0.0005(10)
C10 0.0478(19) 0.0370(18) 0.0206(15) -0.0093(14) -0.0100(13) -0.0037(14)
C11 0.0365(17) 0.0281(16) 0.0289(16) -0.0067(13) -0.0051(13) 0.0043(13)
C12 0.0261(15) 0.0433(19) 0.0297(16) -0.0113(14) -0.0063(12) -0.0048(13)
C13 0.0199(13) 0.0282(14) 0.0155(12) -0.0109(11) -0.0065(10) 0.0011(10)
C14 0.0188(13) 0.0328(15) 0.0190(13) -0.0127(12) -0.0084(10) 0.0052(11)
C15 0.0257(14) 0.0251(14) 0.0196(13) -0.0132(11) -0.0104(11) 0.0083(11)
C16 0.0203(12) 0.0231(13) 0.0145(12) -0.0117(11) -0.0071(10) 0.0034(10)
C17 0.0232(13) 0.0204(13) 0.0140(12) -0.0093(10) -0.0074(10) 0.0010(10)
C18 0.0272(14) 0.0195(13) 0.0180(13) -0.0093(11) -0.0094(10) 0.0029(10)
C19 0.0306(14) 0.0223(14) 0.0240(14) -0.0123(12) -0.0174(11) 0.0084(11)
C20 0.0205(13) 0.0273(14) 0.0221(14) -0.0141(12) -0.0106(11) 0.0053(11)
C21 0.0202(12) 0.0203(13) 0.0168(13) -0.0120(11) -0.0080(10) 0.0031(10)
C22 0.0191(13) 0.0256(14) 0.0156(12) -0.0128(11) -0.0035(10) 0.0000(10)
C23 0.0186(12) 0.0286(15) 0.0214(13) -0.0147(12) -0.0061(10) 0.0038(10)
C24 0.0176(13) 0.0231(14) 0.0269(14) -0.0096(12) -0.0102(11) 0.0037(10)
C25 0.0176(12) 0.0266(14) 0.0188(13) -0.0061(11) -0.0079(10) -0.0007(10)
C26 0.0152(12) 0.0223(13) 0.0141(12) -0.0074(10) -0.0047(9) -0.0003(10)
C27 0.0194(13) 0.0256(14) 0.0154(12) -0.0089(11) -0.0063(10) -0.0014(10)
O1 0.0165(8) 0.0230(9) 0.0178(9) -0.0104(8) -0.0078(7) 0.0041(7)
O2 0.0190(9) 0.0221(9) 0.0146(9) -0.0075(7) -0.0081(7) 0.0031(7)
O3 0.0204(9) 0.0218(9) 0.0161(9) -0.0104(8) -0.0075(7) 0.0038(7)
Zn1 0.01953(16) 0.01970(16) 0.01339(16) -0.00835(12) -0.00683(12) 0.00320(11)
Zn2 0.01785(16) 0.02575(18) 0.01841(16) -0.01294(13) -0.00851(12) 0.00398(12)
Zn3 0.01736(16) 0.02208(17) 0.01420(15) -0.00693(13) -0.00666(11) 0.00181(11)
N1 0.0176(10) 0.0220(11) 0.0125(10) -0.0082(9) -0.0062(8) 0.0013(8)
N2 0.0185(10) 0.0210(11) 0.0150(10) -0.0096(9) -0.0060(8) 0.0014(8)
N3 0.0170(10) 0.0217(11) 0.0148(10) -0.0091(9) -0.0063(8) 0.0030(8)

loop_
_atom_type_symbol
_atom_type_description
_atom_type_scat_dispersion_real
_atom_type_scat_dispersion_imag
_atom_type_scat_source
C C 0.0033 0.0016 'International Tables Vol C Tables 4.2.6.8 and 6.1.1.4'
H H 0.0000 0.0000 'International Tables Vol C Tables 4.2.6.8 and 6.1.1.4'
O O 0.0106 0.0060 'International Tables Vol C Tables 4.2.6.8 and 6.1.1.4'
Zn Zn 0.2839 1.4301 'International Tables Vol C Tables 4.2.6.8 and 6.1.1.4'
N N 0.0061 0.0033 'International Tables Vol C Tables 4.2.6.8 and 6.1.1.4'

loop_
_geom_angle_atom_site_label_1
_geom_angle_atom_site_label_2
_geom_angle_atom_site_label_3
_geom_angle
_geom_angle_site_symmetry_1
_geom_angle_site_symmetry_3
C3 C1 C2 107.9(2) . .
C3 C1 C4 108.3(2) . .
C2 C1 C4 108.1(2) . .
C3 C1 Zn1 110.92(16) . .
C2 C1 Zn1 111.10(17) . .
C4 C1 Zn1 110.38(18) . .
C1 C2 H2A 109.5 . .
C1 C2 H2B 109.5 . .
H2A C2 H2B 109.5 . .
C1 C2 H2C 109.5 . .
H2A C2 H2C 109.5 . .
H2B C2 H2C 109.5 . .
C1 C3 H3A 109.5 . .
C1 C3 H3B 109.5 . .
H3A C3 H3B 109.5 . .
C1 C3 H3C 109.5 . .
H3A C3 H3C 109.5 . .
H3B C3 H3C 109.5 . .
C1 C4 H4A 109.5 . .
C1 C4 H4B 109.5 . .
H4A C4 H4B 109.5 . .
C1 C4 H4C 109.5 . .
H4A C4 H4C 109.5 . .
H4B C4 H4C 109.5 . .
C8 C5 C7 109.7(2) . .
C8 C5 C6 108.3(2) . .
C7 C5 C6 107.6(2) . .
C8 C5 Zn2 111.56(18) . .
C7 C5 Zn2 109.52(17) . .
C6 C5 Zn2 110.11(17) . .
C5 C6 H6A 109.5 . .
C5 C6 H6B 109.5 . .
H6A C6 H6B 109.5 . .
C5 C6 H6C 109.5 . .
H6A C6 H6C 109.5 . .
H6B C6 H6C 109.5 . .
C5 C7 H7A 109.5 . .
C5 C7 H7B 109.5 . .
H7A C7 H7B 109.5 . .
C5 C7 H7C 109.5 . .
H7A C7 H7C 109.5 . .
H7B C7 H7C 109.5 . .
C5 C8 H8A 109.5 . .
C5 C8 H8B 109.5 . .
H8A C8 H8B 109.5 . .
C5 C8 H8C 109.5 . .
H8A C8 H8C 109.5 . .
H8B C8 H8C 109.5 . .
C10 C9 C11 108.7(2) . .
C10 C9 C12 108.9(2) . .
C11 C9 C12 107.6(2) . .
C10 C9 Zn3 111.79(19) . .
C11 C9 Zn3 113.07(18) . .
C12 C9 Zn3 106.68(18) . .
C9 C10 H10A 109.5 . .
C9 C10 H10B 109.5 . .
H10A C10 H10B 109.5 . .
C9 C10 H10C 109.5 . .
H10A C10 H10C 109.5 . .
H10B C10 H10C 109.5 . .
C9 C11 H11A 109.5 . .
C9 C11 H11B 109.5 . .
H11A C11 H11B 109.5 . .
C9 C11 H11C 109.5 . .
H11A C11 H11C 109.5 . .
H11B C11 H11C 109.5 . .
C9 C12 H12A 109.5 . .
C9 C12 H12B 109.5 . .
H12A C12 H12B 109.5 . .
C9 C12 H12C 109.5 . .
H12A C12 H12C 109.5 . .
H12B C12 H12C 109.5 . .
N1 C13 C14 111.3(2) . .
N1 C13 H13 124.3 . .
C14 C13 H13 124.3 . .
C15 C14 C13 106.4(2) . .
C15 C14 H14 126.8 . .
C13 C14 H14 126.8 . .
C14 C15 C16 106.4(2) . .
C14 C15 H15 126.8 . .
C16 C15 H15 126.8 . .
N1 C16 C17 119.0(2) . .
N1 C16 C15 109.6(2) . .
C17 C16 C15 131.2(2) . .
O1 C17 C16 121.5(2) . .
O1 C17 H17 119.3 . .
C16 C17 H17 119.3 . .
N2 C18 C19 111.3(2) . .
N2 C18 H18 124.4 . .
C19 C18 H18 124.4 . .
C20 C19 C18 106.5(2) . .
C20 C19 H19 126.7 . .
C18 C19 H19 126.7 . .
C19 C20 C21 106.9(2) . .
C19 C20 H20 126.5 . .
C21 C20 H20 126.5 . .
C22 C21 N2 118.9(2) . .
C22 C21 C20 132.2(2) . .
N2 C21 C20 108.9(2) . .
O2 C22 C21 122.4(2) . .
O2 C22 H22 118.8 . .
C21 C22 H22 118.8 . .
N3 C23 C24 111.8(2) . .
N3 C23 H23 124.1 . .
C24 C23 H23 124.1 . .
C25 C24 C23 106.2(2) . .
C25 C24 H24 126.9 . .
C23 C24 H24 126.9 . .
C24 C25 C26 106.5(2) . .
C24 C25 H25 126.8 . .
C26 C25 H25 126.8 . .
C27 C26 N3 119.1(2) . .
C27 C26 C25 131.2(2) . .
N3 C26 C25 109.6(2) . .
O3 C27 C26 121.9(2) . .
O3 C27 H27 119.1 . .
C26 C27 H27 119.1 . .
C17 O1 Zn3 118.48(16) . 2_576
C17 O1 Zn1 106.81(15) . .
Zn3 O1 Zn1 131.39(8) 2_576 .
C22 O2 Zn1 119.30(15) . .
C22 O2 Zn2 105.69(15) . .
Zn1 O2 Zn2 130.70(8) . .
C27 O3 Zn2 116.56(16) . .
C27 O3 Zn3 106.66(16) . .
Zn2 O3 Zn3 136.42(8) . .
C1 Zn1 N1 138.90(9) . .
C1 Zn1 O2 111.92(8) . .
N1 Zn1 O2 103.01(7) . .
C1 Zn1 O1 115.48(9) . .
N1 Zn1 O1 80.13(7) . .
O2 Zn1 O1 96.39(7) . .
N2 Zn2 C5 138.86(10) . .
N2 Zn2 O3 99.56(8) . .
C5 Zn2 O3 116.43(9) . .
N2 Zn2 O2 81.17(7) . .
C5 Zn2 O2 117.45(8) . .
O3 Zn2 O2 87.97(7) . .
C9 Zn3 N3 132.48(9) . .
C9 Zn3 O1 120.00(9) . 2_576
N3 Zn3 O1 100.82(7) . 2_576
C9 Zn3 O3 118.28(9) . .
N3 Zn3 O3 80.45(7) . .
O1 Zn3 O3 92.04(6) 2_576 .
C13 N1 C16 106.2(2) . .
C13 N1 Zn1 140.43(19) . .
C16 N1 Zn1 112.36(15) . .
C18 N2 C21 106.4(2) . .
C18 N2 Zn2 141.50(18) . .
C21 N2 Zn2 111.79(16) . .
C23 N3 C26 105.9(2) . .
C23 N3 Zn3 142.24(18) . .
C26 N3 Zn3 111.77(16) . .

loop_
_geom_bond_atom_site_label_1
_geom_bond_atom_site_label_2
_geom_bond_distance
_geom_bond_site_symmetry_2
C1 C3 1.535(3) .
C1 C2 1.536(3) .
C1 C4 1.537(4) .
C1 Zn1 1.990(2) .
C2 H2A 0.9800 .
C2 H2B 0.9800 .
C2 H2C 0.9800 .
C3 H3A 0.9800 .
C3 H3B 0.9800 .
C3 H3C 0.9800 .
C4 H4A 0.9800 .
C4 H4B 0.9800 .
C4 H4C 0.9800 .
C5 C8 1.529(3) .
C5 C7 1.531(4) .
C5 C6 1.537(4) .
C5 Zn2 1.984(3) .
C6 H6A 0.9800 .
C6 H6B 0.9800 .
C6 H6C 0.9800 .
C7 H7A 0.9800 .
C7 H7B 0.9800 .
C7 H7C 0.9800 .
C8 H8A 0.9800 .
C8 H8B 0.9800 .
C8 H8C 0.9800 .
C9 C10 1.518(4) .
C9 C11 1.528(4) .
C9 C12 1.542(4) .
C9 Zn3 1.986(2) .
C10 H10A 0.9800 .
C10 H10B 0.9800 .
C10 H10C 0.9800 .
C11 H11A 0.9800 .
C11 H11B 0.9800 .
C11 H11C 0.9800 .
C12 H12A 0.9800 .
C12 H12B 0.9800 .
C12 H12C 0.9800 .
C13 N1 1.329(3) .
C13 C14 1.419(4) .
C13 H13 0.9500 .
C14 C15 1.372(4) .
C14 H14 0.9500 .
C15 C16 1.414(3) .
C15 H15 0.9500 .
C16 N1 1.389(3) .
C16 C17 1.391(4) .
C17 O1 1.286(3) .
C17 H17 0.9500 .
C18 N2 1.332(3) .
C18 C19 1.408(4) .
C18 H18 0.9500 .
C19 C20 1.369(4) .
C19 H19 0.9500 .
C20 C21 1.414(3) .
C20 H20 0.9500 .
C21 C22 1.388(3) .
C21 N2 1.392(3) .
C22 O2 1.279(3) .
C22 H22 0.9500 .
C23 N3 1.337(3) .
C23 C24 1.412(4) .
C23 H23 0.9500 .
C24 C25 1.383(4) .
C24 H24 0.9500 .
C25 C26 1.416(4) .
C25 H25 0.9500 .
C26 C27 1.382(4) .
C26 N3 1.391(3) .
C27 O3 1.278(3) .
C27 H27 0.9500 .
O1 Zn3 2.0838(16) 2_576
O1 Zn1 2.2460(18) .
O2 Zn1 2.1241(17) .
O2 Zn2 2.2395(17) .
O3 Zn2 2.1197(18) .
O3 Zn3 2.2358(17) .
Zn1 N1 1.996(2) .
Zn2 N2 1.976(2) .
Zn3 N3 1.992(2) .
Zn3 O1 2.0838(17) 2_576

loop_
_geom_torsion_atom_site_label_1
_geom_torsion_atom_site_label_2
_geom_torsion_atom_site_label_3
_geom_torsion_atom_site_label_4
_geom_torsion
_geom_torsion_site_symmetry_4
N1 C13 C14 C15 0.8(3) .
C13 C14 C15 C16 -0.5(3) .
C14 C15 C16 N1 0.0(3) .
C14 C15 C16 C17 175.0(3) .
N1 C16 C17 O1 0.2(4) .
C15 C16 C17 O1 -174.4(2) .
N2 C18 C19 C20 -0.5(3) .
C18 C19 C20 C21 0.1(3) .
C19 C20 C21 C22 -177.1(3) .
C19 C20 C21 N2 0.3(3) .
N2 C21 C22 O2 -1.5(4) .
C20 C21 C22 O2 175.7(3) .
N3 C23 C24 C25 1.4(3) .
C23 C24 C25 C26 -0.6(3) .
C24 C25 C26 C27 176.9(3) .
C24 C25 C26 N3 -0.3(3) .
N3 C26 C27 O3 1.7(4) .
C25 C26 C27 O3 -175.3(2) .
C16 C17 O1 Zn3 165.24(18) 2_576
C16 C17 O1 Zn1 3.5(3) .
C21 C22 O2 Zn1 -159.21(19) .
C21 C22 O2 Zn2 -0.1(3) .
C26 C27 O3 Zn2 171.16(18) .
C26 C27 O3 Zn3 -3.1(3) .
C14 C13 N1 C16 -0.8(3) .
C14 C13 N1 Zn1 -167.4(2) .
C17 C16 N1 C13 -175.2(2) .
C15 C16 N1 C13 0.5(3) .
C17 C16 N1 Zn1 -4.4(3) .
C15 C16 N1 Zn1 171.27(16) .
C19 C18 N2 C21 0.7(3) .
C19 C18 N2 Zn2 173.0(2) .
C22 C21 N2 C18 177.2(2) .
C20 C21 N2 C18 -0.6(3) .
C22 C21 N2 Zn2 2.3(3) .
C20 C21 N2 Zn2 -175.43(17) .
C24 C23 N3 C26 -1.6(3) .
C24 C23 N3 Zn3 -177.8(2) .
C27 C26 N3 C23 -176.4(2) .
C25 C26 N3 C23 1.2(3) .
C27 C26 N3 Zn3 1.1(3) .
C25 C26 N3 Zn3 178.67(16) .
